data_4510349
loop_
_publ_author_name
'Cao, Li-Hui'
'Wei, Yong-Li'
'Yang, Yang'
'Xu, Hong'
'Zang, Shuang-Quan'
'Hou, Hong-Wei'
'Mak, Thomas C. W.'

_publ_section_title
;
 Crystal Structures and Properties of Cd(II) Coordination Polymers
 Supported by a New Chiral Aromatic Polycarboxylate Ligand
;
_journal_issue 4
_journal_name_full 'Crystal Growth &amp; Design'
_journal_page_first 1827
_journal_paper_doi 10.1021/cg401935z
_journal_volume 14
_journal_year 2014
_chemical_absolute_configuration unk
_chemical_formula_moiety ' C52 H46 Cd3 N8 O14, 2(H2 O)'
_chemical_formula_sum 'C52 H50 Cd3 N8 O16'
_chemical_formula_weight 1380.20
_chemical_name_systematic
; 
 ? 
;
_space_group_IT_number 5
_symmetry_cell_setting monoclinic
_symmetry_space_group_name_Hall 'C 2y'
_symmetry_space_group_name_H-M 'C 1 2 1'
_atom_sites_solution_hydrogens geom
_atom_sites_solution_primary direct
_atom_sites_solution_secondary difmap
_audit_creation_method SHELXL-97
_cell_angle_alpha 90.00
_cell_angle_beta 108.622(6)
_cell_angle_gamma 90.00
_cell_formula_units_Z 2
_cell_length_a 14.6246(8)
_cell_length_b 12.9505(6)
_cell_length_c 14.8149(8)
_cell_measurement_reflns_used 2101
_cell_measurement_temperature 293(2)
_cell_measurement_theta_max 29.0135
_cell_measurement_theta_min 2.8960
_cell_volume 2659.0(3)
_computing_cell_refinement 'Bruker XSCANS'
_computing_data_collection 'Bruker XSCANS'
_computing_data_reduction 'Bruker SHELXTL'
_computing_molecular_graphics 'Bruker SHELXTL'
_computing_publication_material 'Bruker SHELXTL'
_computing_structure_refinement 'SHELXL-97 (Sheldrick, 1997)'
_computing_structure_solution 'SHELXS-97 (Sheldrick, 1990)'
_diffrn_ambient_temperature 293(2)
_diffrn_measured_fraction_theta_full 0.996
_diffrn_measured_fraction_theta_max 0.996
_diffrn_measurement_device_type 'Bruker P4'
_diffrn_measurement_method '\w scans'
_diffrn_radiation_monochromator graphite
_diffrn_radiation_source 'fine-focus sealed tube'
_diffrn_radiation_type MoK\a
_diffrn_radiation_wavelength 0.71073
_diffrn_reflns_av_R_equivalents 0.0303
_diffrn_reflns_av_sigmaI/netI 0.0622
_diffrn_reflns_limit_h_max 16
_diffrn_reflns_limit_h_min -17
_diffrn_reflns_limit_k_max 10
_diffrn_reflns_limit_k_min -15
_diffrn_reflns_limit_l_max 15
_diffrn_reflns_limit_l_min -17
_diffrn_reflns_number 5438
_diffrn_reflns_theta_full 25.00
_diffrn_reflns_theta_max 25.00
_diffrn_reflns_theta_min 2.90
_exptl_absorpt_coefficient_mu 1.267
_exptl_absorpt_correction_T_max 0.7948
_exptl_absorpt_correction_T_min 0.7679
_exptl_absorpt_correction_type multi-scan
_exptl_absorpt_process_details 'SADABS(Bruker, 2005)'
_exptl_crystal_colour colorless
_exptl_crystal_density_diffrn 1.724
_exptl_crystal_density_method 'not measured'
_exptl_crystal_description block
_exptl_crystal_F_000 1380
_exptl_crystal_size_max 0.22
_exptl_crystal_size_mid 0.21
_exptl_crystal_size_min 0.19
_refine_diff_density_max 0.538
_refine_diff_density_min -0.538
_refine_diff_density_rms 0.098
_refine_ls_abs_structure_details 'Flack H D (1983), Acta Cryst. A39, 876-881'
_refine_ls_abs_structure_Flack -0.02(4)
_refine_ls_extinction_method none
_refine_ls_goodness_of_fit_ref 1.087
_refine_ls_hydrogen_treatment constr
_refine_ls_matrix_type full
_refine_ls_number_parameters 358
_refine_ls_number_reflns 3541
_refine_ls_number_restraints 541
_refine_ls_restrained_S_all 1.087
_refine_ls_R_factor_all 0.0510
_refine_ls_R_factor_gt 0.0407
_refine_ls_shift/su_max 0.011
_refine_ls_shift/su_mean 0.000
_refine_ls_structure_factor_coef Fsqd
_refine_ls_weighting_details 'calc w=1/[\s^2^(Fo^2^)+(0.0284P)^2^+0.0000P] where P=(Fo^2^+2Fc^2^)/3'
_refine_ls_weighting_scheme calc
_refine_ls_wR_factor_gt 0.0731
_refine_ls_wR_factor_ref 0.0759
_reflns_number_gt 3129
_reflns_number_total 3541
_reflns_threshold_expression >2sigma(I)
_cod_data_source_file cg401935z_si_002.cif
_cod_data_source_block complex3
_cod_depositor_comments
;
The following automatic conversions were performed:

'_symmetry_cell_setting' value 'Monoclinic' changed to 'monoclinic'
according to
/usr/data/users/saulius/automatic-downloads/current/ACS/lib/dictionaries/cif_core.dic
dictionary named 'cif_core.dic' version 2.4.2 from
2011-04-26.

'_exptl_absorpt_correction_type' value 'Multi-scan'
changed to 'multi-scan' according to
/usr/data/users/saulius/automatic-downloads/current/ACS/lib/dictionaries/cif_core.dic
dictionary named 'cif_core.dic' version 2.4.2 from 2011-04-26.

Automatic conversion script
Id: cif_fix_values 2281 2013-09-26 08:29:07Z andrius 
;
_cod_original_cell_volume 2659.0(2)
_cod_original_sg_symbol_H-M 'C 2'
_cod_database_code 4510349

loop_
_symmetry_equiv_pos_as_xyz
'x, y, z'
'-x, y, -z'
'x+1/2, y+1/2, z'
'-x+1/2, y+1/2, -z'

loop_
_atom_site_label
_atom_site_type_symbol
_atom_site_fract_x
_atom_site_fract_y
_atom_site_fract_z
_atom_site_U_iso_or_equiv
_atom_site_adp_type
_atom_site_occupancy
_atom_site_symmetry_multiplicity
_atom_site_calc_flag
_atom_site_refinement_flags
Cd1 Cd 1.0000 0.53504(4) 0.0000 0.02088(19) Uani 1 2 d S
Cd2 Cd 1.12319(3) 0.49841(4) 0.27513(4) 0.03520(18) Uani 1 1 d .
O1 O 1.0188(4) 0.4137(4) 0.1490(4) 0.0387(15) Uani 1 1 d .
O2 O 0.8875(4) 0.4254(5) 0.0246(4) 0.0461(17) Uani 1 1 d .
O3 O 0.6223(3) 0.1705(4) 0.0039(4) 0.0366(14) Uani 1 1 d .
O4 O 0.6008(3) 0.1181(4) 0.1363(4) 0.0318(14) Uani 1 1 d .
O5 O 0.8032(4) 0.2602(5) 0.4451(4) 0.0586(17) Uani 1 1 d .
O6 O 0.7926(4) 0.5047(6) 0.5549(4) 0.0711(18) Uani 1 1 d .
O7 O 0.8626(4) 0.3568(5) 0.6163(4) 0.0610(19) Uani 1 1 d .
N1 N 0.9975(5) 0.5859(6) 0.2917(5) 0.0391(18) Uani 1 1 d .
N2 N 0.8496(5) 0.6423(5) 0.2499(6) 0.0458(19) Uani 1 1 d .
N3 N 0.2629(4) 0.4660(5) 0.2512(5) 0.0416(18) Uani 1 1 d .
N4 N 0.3732(4) 0.4448(6) 0.1809(6) 0.057(2) Uani 1 1 d .
C1 C 0.9306(5) 0.3936(6) 0.1062(6) 0.0308(15) Uani 1 1 d U
C2 C 0.6469(5) 0.1679(5) 0.0912(5) 0.0272(15) Uani 1 1 d U
C3 C 0.8744(5) 0.3301(6) 0.1544(5) 0.0300(15) Uani 1 1 d U
C4 C 0.7889(4) 0.2817(5) 0.1040(6) 0.0306(14) Uani 1 1 d U
H4 H 0.7675 0.2859 0.0378 0.037 Uiso 1 1 calc R
C5 C 0.7355(5) 0.2284(6) 0.1482(6) 0.0289(14) Uani 1 1 d U
C6 C 0.7647(5) 0.2265(6) 0.2462(5) 0.0330(14) Uani 1 1 d U
H6 H 0.7266 0.1927 0.2766 0.040 Uiso 1 1 calc R
C7 C 0.8492(5) 0.2735(6) 0.3008(6) 0.0353(15) Uani 1 1 d U
C8 C 0.9048(5) 0.3245(6) 0.2543(6) 0.0346(15) Uani 1 1 d U
H8 H 0.9626 0.3553 0.2896 0.042 Uiso 1 1 calc R
C9 C 0.8828(6) 0.2688(7) 0.4078(6) 0.0466(17) Uani 1 1 d U
H9A H 0.9252 0.2099 0.4287 0.056 Uiso 1 1 calc R
H9B H 0.9194 0.3306 0.4331 0.056 Uiso 1 1 calc R
C10 C 0.7598(6) 0.3573(8) 0.4530(6) 0.053(2) Uani 1 1 d U
H10 H 0.7607 0.4031 0.4007 0.064 Uiso 1 1 calc R
C11 C 0.8102(6) 0.4077(8) 0.5477(7) 0.055(2) Uani 1 1 d U
C12 C 0.6561(8) 0.3315(10) 0.4467(8) 0.095(4) Uani 1 1 d U
H12A H 0.6232 0.3021 0.3855 0.142 Uiso 1 1 calc R
H12B H 0.6236 0.3933 0.4551 0.142 Uiso 1 1 calc R
H12C H 0.6564 0.2827 0.4956 0.142 Uiso 1 1 calc R
C13 C 0.9670(6) 0.5785(7) 0.3684(7) 0.056(2) Uani 1 1 d U
H13 H 1.0025 0.5532 0.4281 0.068 Uiso 1 1 calc R
C14 C 0.8738(6) 0.6153(8) 0.3424(8) 0.061(2) Uani 1 1 d U
H14 H 0.8350 0.6204 0.3812 0.073 Uiso 1 1 calc R
C15 C 0.9253(6) 0.6234(6) 0.2227(7) 0.0453(17) Uani 1 1 d U
H15 H 0.9272 0.6353 0.1614 0.054 Uiso 1 1 calc R
C16 C 0.7593(6) 0.6877(7) 0.1904(8) 0.0621(19) Uani 1 1 d U
H16A H 0.7671 0.7088 0.1304 0.075 Uiso 1 1 calc R
H16B H 0.7465 0.7494 0.2216 0.075 Uiso 1 1 calc R
C17 C 0.6731(6) 0.6175(7) 0.1696(7) 0.0540(18) Uani 1 1 d U
C18 C 0.5820(6) 0.6596(8) 0.1443(8) 0.068(2) Uani 1 1 d U
H18 H 0.5750 0.7310 0.1405 0.082 Uiso 1 1 calc R
C19 C 0.5016(7) 0.5988(8) 0.1244(8) 0.069(2) Uani 1 1 d U
H19 H 0.4413 0.6301 0.1091 0.082 Uiso 1 1 calc R
C20 C 0.5070(5) 0.4971(8) 0.1264(7) 0.0571(17) Uani 1 1 d U
C21 C 0.5977(6) 0.4532(8) 0.1496(8) 0.0610(17) Uani 1 1 d U
H21 H 0.6035 0.3817 0.1504 0.073 Uiso 1 1 calc R
C22 C 0.6786(5) 0.5123(7) 0.1711(6) 0.0566(16) Uani 1 1 d U
H22 H 0.7387 0.4805 0.1872 0.068 Uiso 1 1 calc R
C23 C 0.4176(6) 0.4295(8) 0.1069(8) 0.0606(19) Uani 1 1 d U
H23A H 0.3719 0.4471 0.0453 0.073 Uiso 1 1 calc R
H23B H 0.4354 0.3576 0.1053 0.073 Uiso 1 1 calc R
C24 C 0.4174(7) 0.4523(9) 0.2778(8) 0.074(2) Uani 1 1 d U
H24 H 0.4835 0.4472 0.3085 0.089 Uiso 1 1 calc R
C25 C 0.3518(6) 0.4680(8) 0.3209(7) 0.074(2) Uani 1 1 d U
H25 H 0.3635 0.4784 0.3857 0.089 Uiso 1 1 calc R
C26 C 0.2796(5) 0.4569(7) 0.1706(7) 0.051(2) Uani 1 1 d U
H26 H 0.2314 0.4586 0.1118 0.061 Uiso 1 1 calc R
O1W O 0.6431(7) 0.6070(9) 0.3998(7) 0.163(5) Uani 1 1 d .
H1WA H 0.6414 0.6725 0.3954 0.245 Uiso 1 1 d R
H1WB H 0.6626 0.5741 0.4521 0.245 Uiso 1 1 d R

loop_
_atom_site_aniso_label
_atom_site_aniso_U_11
_atom_site_aniso_U_22
_atom_site_aniso_U_33
_atom_site_aniso_U_23
_atom_site_aniso_U_13
_atom_site_aniso_U_12
Cd1 0.0174(3) 0.0238(5) 0.0203(4) 0.000 0.0045(3) 0.000
Cd2 0.0282(3) 0.0435(4) 0.0295(3) 0.0027(3) 0.0030(2) -0.0071(2)
O1 0.033(3) 0.045(4) 0.038(4) -0.004(3) 0.010(3) -0.021(3)
O2 0.028(3) 0.065(4) 0.043(4) 0.017(3) 0.008(3) -0.007(3)
O3 0.038(3) 0.050(3) 0.020(3) -0.007(3) 0.007(2) -0.019(2)
O4 0.027(3) 0.036(4) 0.030(3) 0.000(3) 0.006(2) -0.009(3)
O5 0.081(4) 0.062(4) 0.037(4) -0.009(3) 0.025(3) -0.027(3)
O6 0.086(4) 0.070(5) 0.046(3) -0.001(4) 0.004(3) 0.002(4)
O7 0.061(4) 0.069(4) 0.041(4) -0.015(3) -0.003(3) 0.018(3)
N1 0.043(4) 0.053(5) 0.021(4) -0.003(4) 0.008(3) -0.001(3)
N2 0.039(4) 0.044(4) 0.055(5) 0.002(4) 0.016(4) 0.006(3)
N3 0.021(3) 0.051(5) 0.047(4) 0.010(4) 0.003(3) 0.001(3)
N4 0.029(4) 0.081(6) 0.059(5) 0.008(4) 0.011(4) 0.002(4)
C1 0.030(3) 0.033(3) 0.031(3) -0.003(3) 0.012(3) -0.008(3)
C2 0.024(3) 0.026(3) 0.031(3) -0.004(3) 0.008(3) 0.000(3)
C3 0.027(3) 0.030(3) 0.034(3) -0.002(3) 0.010(2) -0.006(2)
C4 0.026(3) 0.032(3) 0.034(3) -0.004(3) 0.008(2) -0.002(2)
C5 0.024(3) 0.032(3) 0.031(3) 0.000(3) 0.009(2) -0.004(2)
C6 0.030(3) 0.038(3) 0.034(3) 0.000(3) 0.014(2) -0.010(2)
C7 0.032(3) 0.040(3) 0.031(3) -0.003(3) 0.008(2) -0.011(3)
C8 0.028(3) 0.038(3) 0.034(3) -0.003(3) 0.005(3) -0.010(3)
C9 0.042(3) 0.055(3) 0.039(3) -0.001(3) 0.008(3) -0.016(3)
C10 0.051(4) 0.062(4) 0.040(4) -0.003(4) 0.005(3) -0.012(4)
C11 0.047(4) 0.069(5) 0.040(5) -0.008(4) 0.002(4) -0.007(4)
C12 0.078(7) 0.118(8) 0.069(7) -0.028(7) -0.002(6) -0.006(6)
C13 0.058(4) 0.066(4) 0.049(4) -0.002(4) 0.022(3) 0.002(4)
C14 0.057(4) 0.069(4) 0.068(4) -0.001(4) 0.036(3) 0.003(4)
C15 0.044(3) 0.045(3) 0.053(4) -0.001(3) 0.022(3) 0.004(3)
C16 0.050(3) 0.056(3) 0.079(4) 0.001(3) 0.019(3) 0.009(3)
C17 0.040(3) 0.050(3) 0.074(4) -0.001(3) 0.021(3) 0.013(3)
C18 0.048(3) 0.060(4) 0.094(4) -0.001(4) 0.019(3) 0.014(3)
C19 0.046(3) 0.064(4) 0.091(4) 0.003(3) 0.015(3) 0.016(3)
C20 0.039(3) 0.059(3) 0.074(3) 0.001(3) 0.019(3) 0.009(3)
C21 0.043(3) 0.059(3) 0.079(3) -0.002(3) 0.016(3) 0.008(3)
C22 0.040(3) 0.052(3) 0.077(3) 0.001(3) 0.018(3) 0.010(3)
C23 0.041(3) 0.067(4) 0.073(4) -0.002(3) 0.016(3) 0.006(3)
C24 0.045(3) 0.097(4) 0.076(4) 0.005(4) 0.010(3) 0.009(3)
C25 0.051(4) 0.106(5) 0.061(5) 0.008(5) 0.010(4) 0.007(4)
C26 0.031(3) 0.061(4) 0.057(4) 0.005(4) 0.010(3) 0.005(3)
O1W 0.200(11) 0.158(9) 0.090(8) -0.038(8) -0.013(8) 0.025(8)

loop_
_atom_type_symbol
_atom_type_description
_atom_type_scat_dispersion_real
_atom_type_scat_dispersion_imag
_atom_type_scat_source
C C 0.0033 0.0016 'International Tables Vol C Tables 4.2.6.8 and 6.1.1.4'
H H 0.0000 0.0000 'International Tables Vol C Tables 4.2.6.8 and 6.1.1.4'
N N 0.0061 0.0033 'International Tables Vol C Tables 4.2.6.8 and 6.1.1.4'
O O 0.0106 0.0060 'International Tables Vol C Tables 4.2.6.8 and 6.1.1.4'
Cd Cd -0.8075 1.2024 'International Tables Vol C Tables 4.2.6.8 and 6.1.1.4'

loop_
_geom_angle_atom_site_label_1
_geom_angle_atom_site_label_2
_geom_angle_atom_site_label_3
_geom_angle
_geom_angle_site_symmetry_1
_geom_angle_site_symmetry_3
O2 Cd1 O2 103.3(3) . 2_755
O2 Cd1 O4 115.7(2) . 3
O2 Cd1 O4 97.79(19) 2_755 3
O2 Cd1 O4 97.79(19) . 4_655
O2 Cd1 O4 115.7(2) 2_755 4_655
O4 Cd1 O4 125.4(3) 3 4_655
O2 Cd1 O3 168.5(2) . 3
O2 Cd1 O3 83.88(19) 2_755 3
O4 Cd1 O3 53.74(18) 3 3
O4 Cd1 O3 86.93(18) 4_655 3
O2 Cd1 O3 83.88(19) . 4_655
O2 Cd1 O3 168.5(2) 2_755 4_655
O4 Cd1 O3 86.93(18) 3 4_655
O4 Cd1 O3 53.74(18) 4_655 4_655
O3 Cd1 O3 90.5(3) 3 4_655
O2 Cd1 O1 82.9(2) . 2_755
O2 Cd1 O1 52.29(17) 2_755 2_755
O4 Cd1 O1 149.06(14) 3 2_755
O4 Cd1 O1 71.67(16) 4_655 2_755
O3 Cd1 O1 108.62(17) 3 2_755
O3 Cd1 O1 120.99(16) 4_655 2_755
O2 Cd1 O1 52.29(17) . .
O2 Cd1 O1 82.9(2) 2_755 .
O4 Cd1 O1 71.67(16) 3 .
O4 Cd1 O1 149.06(14) 4_655 .
O3 Cd1 O1 120.99(16) 3 .
O3 Cd1 O1 108.62(17) 4_655 .
O1 Cd1 O1 107.3(2) 2_755 .
O2 Cd1 C2 143.0(2) . 3
O2 Cd1 C2 88.7(2) 2_755 3
O4 Cd1 C2 27.4(2) 3 3
O4 Cd1 C2 108.3(2) 4_655 3
O3 Cd1 C2 26.54(19) 3 3
O3 Cd1 C2 90.76(17) 4_655 3
O1 Cd1 C2 129.62(19) 2_755 3
O1 Cd1 C2 96.00(19) . 3
O2 Cd1 C2 88.7(2) . 4_655
O2 Cd1 C2 143.0(2) 2_755 4_655
O4 Cd1 C2 108.3(2) 3 4_655
O4 Cd1 C2 27.4(2) 4_655 4_655
O3 Cd1 C2 90.76(17) 3 4_655
O3 Cd1 C2 26.54(19) 4_655 4_655
O1 Cd1 C2 96.00(19) 2_755 4_655
O1 Cd1 C2 129.62(19) . 4_655
C2 Cd1 C2 102.5(3) 3 4_655
N3 Cd2 N1 160.4(2) 1_655 .
N3 Cd2 O1 100.8(2) 1_655 .
N1 Cd2 O1 88.6(2) . .
N3 Cd2 O7 94.3(2) 1_655 2_756
N1 Cd2 O7 102.2(2) . 2_756
O1 Cd2 O7 94.2(2) . 2_756
N3 Cd2 O6 89.1(2) 1_655 2_756
N1 Cd2 O6 91.8(2) . 2_756
O1 Cd2 O6 148.4(2) . 2_756
O7 Cd2 O6 54.8(2) 2_756 2_756
N3 Cd2 O4 82.7(2) 1_655 3
N1 Cd2 O4 83.1(2) . 3
O1 Cd2 O4 75.38(17) . 3
O7 Cd2 O4 168.3(2) 2_756 3
O6 Cd2 O4 136.0(2) 2_756 3
N3 Cd2 C11 90.4(3) 1_655 2_756
N1 Cd2 C11 99.5(3) . 2_756
O1 Cd2 C11 121.1(3) . 2_756
O7 Cd2 C11 26.9(2) 2_756 2_756
O6 Cd2 C11 28.0(2) 2_756 2_756
O4 Cd2 C11 163.3(2) 3 2_756
C1 O1 Cd2 144.6(5) . .
C1 O1 Cd1 83.5(4) . .
Cd2 O1 Cd1 105.15(19) . .
C1 O2 Cd1 101.2(4) . .
C2 O3 Cd1 88.3(4) . 3_445
C2 O4 Cd1 94.3(4) . 3_445
C2 O4 Cd2 142.5(4) . 3_445
Cd1 O4 Cd2 107.7(2) 3_445 3_445
C10 O5 C9 113.4(7) . .
C11 O6 Cd2 90.2(5) . 2_756
C11 O7 Cd2 92.4(6) . 2_756
C15 N1 C13 106.5(7) . .
C15 N1 Cd2 126.1(6) . .
C13 N1 Cd2 124.0(6) . .
C15 N2 C14 106.8(8) . .
C15 N2 C16 125.3(8) . .
C14 N2 C16 127.8(8) . .
C26 N3 C25 106.3(7) . .
C26 N3 Cd2 128.1(5) . 1_455
C25 N3 Cd2 124.9(6) . 1_455
C26 N4 C24 103.5(8) . .
C26 N4 C23 128.2(8) . .
C24 N4 C23 128.4(7) . .
O2 C1 O1 122.4(7) . .
O2 C1 C3 117.6(6) . .
O1 C1 C3 120.0(7) . .
O3 C2 O4 122.9(6) . .
O3 C2 C5 118.8(7) . .
O4 C2 C5 118.3(6) . .
O3 C2 Cd1 65.1(4) . 3_445
O4 C2 Cd1 58.4(3) . 3_445
C5 C2 Cd1 172.2(5) . 3_445
C4 C3 C8 118.2(7) . .
C4 C3 C1 122.0(7) . .
C8 C3 C1 119.7(6) . .
C5 C4 C3 121.9(7) . .
C5 C4 H4 119.0 . .
C3 C4 H4 119.0 . .
C4 C5 C6 119.1(7) . .
C4 C5 C2 121.0(7) . .
C6 C5 C2 119.9(7) . .
C5 C6 C7 121.8(7) . .
C5 C6 H6 119.1 . .
C7 C6 H6 119.1 . .
C8 C7 C6 118.4(7) . .
C8 C7 C9 119.8(7) . .
C6 C7 C9 121.9(7) . .
C7 C8 C3 120.6(7) . .
C7 C8 H8 119.7 . .
C3 C8 H8 119.7 . .
O5 C9 C7 112.1(6) . .
O5 C9 H9A 109.2 . .
C7 C9 H9A 109.2 . .
O5 C9 H9B 109.2 . .
C7 C9 H9B 109.2 . .
H9A C9 H9B 107.9 . .
O5 C10 C11 111.0(7) . .
O5 C10 C12 105.1(8) . .
C11 C10 C12 109.4(9) . .
O5 C10 H10 110.4 . .
C11 C10 H10 110.4 . .
C12 C10 H10 110.4 . .
O7 C11 O6 122.2(8) . .
O7 C11 C10 121.3(9) . .
O6 C11 C10 116.4(8) . .
O7 C11 Cd2 60.7(5) . 2_756
O6 C11 Cd2 61.8(5) . 2_756
C10 C11 Cd2 171.8(7) . 2_756
C10 C12 H12A 109.5 . .
C10 C12 H12B 109.5 . .
H12A C12 H12B 109.5 . .
C10 C12 H12C 109.5 . .
H12A C12 H12C 109.5 . .
H12B C12 H12C 109.5 . .
N1 C13 C14 107.6(8) . .
N1 C13 H13 126.2 . .
C14 C13 H13 126.2 . .
N2 C14 C13 106.8(9) . .
N2 C14 H14 126.6 . .
C13 C14 H14 126.6 . .
N1 C15 N2 112.2(9) . .
N1 C15 H15 123.9 . .
N2 C15 H15 123.9 . .
N2 C16 C17 114.7(8) . .
N2 C16 H16A 108.6 . .
C17 C16 H16A 108.6 . .
N2 C16 H16B 108.6 . .
C17 C16 H16B 108.6 . .
H16A C16 H16B 107.6 . .
C22 C17 C18 116.6(8) . .
C22 C17 C16 124.0(7) . .
C18 C17 C16 119.4(9) . .
C17 C18 C19 121.5(9) . .
C17 C18 H18 119.3 . .
C19 C18 H18 119.3 . .
C20 C19 C18 121.9(9) . .
C20 C19 H19 119.1 . .
C18 C19 H19 119.1 . .
C19 C20 C21 117.5(10) . .
C19 C20 C23 121.9(8) . .
C21 C20 C23 120.6(9) . .
C22 C21 C20 121.5(10) . .
C22 C21 H21 119.3 . .
C20 C21 H21 119.3 . .
C17 C22 C21 121.0(8) . .
C17 C22 H22 119.5 . .
C21 C22 H22 119.5 . .
N4 C23 C20 110.0(8) . .
N4 C23 H23A 109.7 . .
C20 C23 H23A 109.7 . .
N4 C23 H23B 109.7 . .
C20 C23 H23B 109.7 . .
H23A C23 H23B 108.2 . .
C25 C24 N4 110.0(9) . .
C25 C24 H24 125.0 . .
N4 C24 H24 125.0 . .
C24 C25 N3 106.9(9) . .
C24 C25 H25 126.5 . .
N3 C25 H25 126.5 . .
N3 C26 N4 113.1(7) . .
N3 C26 H26 123.4 . .
N4 C26 H26 123.4 . .
H1WA O1W H1WB 124.2 . .

loop_
_geom_bond_atom_site_label_1
_geom_bond_atom_site_label_2
_geom_bond_distance
_geom_bond_site_symmetry_2
Cd1 O2 2.288(5) .
Cd1 O2 2.288(5) 2_755
Cd1 O4 2.346(5) 3
Cd1 O4 2.346(5) 4_655
Cd1 O3 2.493(5) 3
Cd1 O3 2.493(5) 4_655
Cd1 O1 2.652(6) 2_755
Cd1 O1 2.652(6) .
Cd1 C2 2.747(7) 3
Cd1 C2 2.747(7) 4_655
Cd2 N3 2.222(6) 1_655
Cd2 N1 2.238(7) .
Cd2 O1 2.281(5) .
Cd2 O7 2.404(6) 2_756
Cd2 O6 2.426(5) 2_756
Cd2 O4 2.512(6) 3
Cd2 C11 2.754(9) 2_756
O1 C1 1.270(8) .
O2 C1 1.241(9) .
O3 C2 1.228(9) .
O3 Cd1 2.493(5) 3_445
O4 C2 1.266(8) .
O4 Cd1 2.346(5) 3_445
O4 Cd2 2.512(6) 3_445
O5 C10 1.430(11) .
O5 C9 1.444(10) .
O6 C11 1.294(11) .
O6 Cd2 2.426(5) 2_756
O7 C11 1.247(10) .
O7 Cd2 2.404(6) 2_756
N1 C15 1.306(10) .
N1 C13 1.351(11) .
N2 C15 1.317(10) .
N2 C14 1.348(12) .
N2 C16 1.457(10) .
N3 C26 1.298(10) .
N3 C25 1.378(9) .
N3 Cd2 2.222(6) 1_455
N4 C26 1.337(9) .
N4 C24 1.377(12) .
N4 C23 1.455(12) .
C1 C3 1.494(10) .
C2 C5 1.519(9) .
C2 Cd1 2.747(7) 3_445
C3 C4 1.385(9) .
C3 C8 1.404(11) .
C4 C5 1.358(10) .
C4 H4 0.9300 .
C5 C6 1.377(10) .
C6 C7 1.382(9) .
C6 H6 0.9300 .
C7 C8 1.389(11) .
C7 C9 1.504(11) .
C8 H8 0.9300 .
C9 H9A 0.9700 .
C9 H9B 0.9700 .
C10 C11 1.509(12) .
C10 C12 1.526(13) .
C10 H10 0.9800 .
C11 Cd2 2.754(9) 2_756
C12 H12A 0.9600 .
C12 H12B 0.9600 .
C12 H12C 0.9600 .
C13 C14 1.378(11) .
C13 H13 0.9300 .
C14 H14 0.9300 .
C15 H15 0.9300 .
C16 C17 1.505(12) .
C16 H16A 0.9700 .
C16 H16B 0.9700 .
C17 C22 1.365(13) .
C17 C18 1.375(11) .
C18 C19 1.367(13) .
C18 H18 0.9300 .
C19 C20 1.319(13) .
C19 H19 0.9300 .
C20 C21 1.382(11) .
C20 C23 1.522(12) .
C21 C22 1.358(12) .
C21 H21 0.9300 .
C22 H22 0.9300 .
C23 H23A 0.9700 .
C23 H23B 0.9700 .
C24 C25 1.327(13) .
C24 H24 0.9300 .
C25 H25 0.9300 .
C26 H26 0.9300 .
O1W H1WA 0.8500 .
O1W H1WB 0.8500 .

loop_
_geom_torsion_atom_site_label_1
_geom_torsion_atom_site_label_2
_geom_torsion_atom_site_label_3
_geom_torsion_atom_site_label_4
_geom_torsion
_geom_torsion_site_symmetry_1
_geom_torsion_site_symmetry_4
N3 Cd2 O1 C1 -177.3(9) 1_655 .
N1 Cd2 O1 C1 -14.7(9) . .
O7 Cd2 O1 C1 87.5(9) 2_756 .
O6 Cd2 O1 C1 76.5(10) 2_756 .
O4 Cd2 O1 C1 -97.9(9) 3 .
C11 Cd2 O1 C1 85.5(9) 2_756 .
N3 Cd2 O1 Cd1 -77.0(2) 1_655 .
N1 Cd2 O1 Cd1 85.7(2) . .
O7 Cd2 O1 Cd1 -172.2(2) 2_756 .
O6 Cd2 O1 Cd1 176.8(3) 2_756 .
O4 Cd2 O1 Cd1 2.4(2) 3 .
C11 Cd2 O1 Cd1 -174.1(2) 2_756 .
O2 Cd1 O1 C1 -4.0(4) . .
O2 Cd1 O1 C1 -116.9(4) 2_755 .
O4 Cd1 O1 C1 142.4(4) 3 .
O4 Cd1 O1 C1 12.9(7) 4_655 .
O3 Cd1 O1 C1 164.6(4) 3 .
O3 Cd1 O1 C1 62.3(4) 4_655 .
O1 Cd1 O1 C1 -70.1(4) 2_755 .
C2 Cd1 O1 C1 155.1(4) 3 .
C2 Cd1 O1 C1 43.5(5) 4_655 .
O2 Cd1 O1 Cd2 -149.0(3) . .
O2 Cd1 O1 Cd2 98.1(2) 2_755 .
O4 Cd1 O1 Cd2 -2.6(2) 3 .
O4 Cd1 O1 Cd2 -132.1(3) 4_655 .
O3 Cd1 O1 Cd2 19.6(3) 3 .
O3 Cd1 O1 Cd2 -82.8(2) 4_655 .
O1 Cd1 O1 Cd2 144.9(3) 2_755 .
C2 Cd1 O1 Cd2 10.1(2) 3 .
C2 Cd1 O1 Cd2 -101.6(3) 4_655 .
O2 Cd1 O2 C1 74.0(5) 2_755 .
O4 Cd1 O2 C1 -31.5(6) 3 .
O4 Cd1 O2 C1 -167.2(5) 4_655 .
O3 Cd1 O2 C1 -53.6(12) 3 .
O3 Cd1 O2 C1 -115.1(5) 4_655 .
O1 Cd1 O2 C1 122.5(5) 2_755 .
O1 Cd1 O2 C1 4.1(4) . .
C2 Cd1 O2 C1 -32.0(7) 3 .
C2 Cd1 O2 C1 -141.3(5) 4_655 .
N3 Cd2 N1 C15 78.3(10) 1_655 .
O1 Cd2 N1 C15 -41.0(7) . .
O7 Cd2 N1 C15 -135.0(7) 2_756 .
O6 Cd2 N1 C15 170.6(7) 2_756 .
O4 Cd2 N1 C15 34.5(7) 3 .
C11 Cd2 N1 C15 -162.2(7) 2_756 .
N3 Cd2 N1 C13 -125.4(8) 1_655 .
O1 Cd2 N1 C13 115.4(7) . .
O7 Cd2 N1 C13 21.4(7) 2_756 .
O6 Cd2 N1 C13 -33.0(7) 2_756 .
O4 Cd2 N1 C13 -169.2(7) 3 .
C11 Cd2 N1 C13 -5.9(8) 2_756 .
Cd1 O2 C1 O1 -8.1(9) . .
Cd1 O2 C1 C3 171.3(5) . .
Cd2 O1 C1 O2 114.0(9) . .
Cd1 O1 C1 O2 6.9(7) . .
Cd2 O1 C1 C3 -65.4(11) . .
Cd1 O1 C1 C3 -172.5(7) . .
Cd1 O3 C2 O4 -8.6(7) 3_445 .
Cd1 O3 C2 C5 172.5(6) 3_445 .
Cd1 O4 C2 O3 9.2(8) 3_445 .
Cd2 O4 C2 O3 135.9(7) 3_445 .
Cd1 O4 C2 C5 -171.9(5) 3_445 .
Cd2 O4 C2 C5 -45.2(11) 3_445 .
Cd2 O4 C2 Cd1 126.7(8) 3_445 3_445
O2 C1 C3 C4 19.2(11) . .
O1 C1 C3 C4 -161.3(7) . .
O2 C1 C3 C8 -156.3(7) . .
O1 C1 C3 C8 23.2(11) . .
C8 C3 C4 C5 -1.1(11) . .
C1 C3 C4 C5 -176.7(7) . .
C3 C4 C5 C6 3.2(11) . .
C3 C4 C5 C2 -174.4(6) . .
O3 C2 C5 C4 -2.2(10) . .
O4 C2 C5 C4 178.8(7) . .
O3 C2 C5 C6 -179.8(7) . .
O4 C2 C5 C6 1.2(10) . .
C4 C5 C6 C7 -3.0(12) . .
C2 C5 C6 C7 174.6(6) . .
C5 C6 C7 C8 0.7(12) . .
C5 C6 C7 C9 -178.1(8) . .
C6 C7 C8 C3 1.4(12) . .
C9 C7 C8 C3 -179.7(7) . .
C4 C3 C8 C7 -1.3(12) . .
C1 C3 C8 C7 174.4(7) . .
C10 O5 C9 C7 -83.1(8) . .
C8 C7 C9 O5 152.1(8) . .
C6 C7 C9 O5 -29.1(11) . .
C9 O5 C10 C11 -87.8(9) . .
C9 O5 C10 C12 154.0(7) . .
Cd2 O7 C11 O6 6.1(10) 2_756 .
Cd2 O7 C11 C10 -170.8(8) 2_756 .
Cd2 O6 C11 O7 -6.1(10) 2_756 .
Cd2 O6 C11 C10 171.0(8) 2_756 .
O5 C10 C11 O7 -18.3(13) . .
C12 C10 C11 O7 97.3(11) . .
O5 C10 C11 O6 164.7(8) . .
C12 C10 C11 O6 -79.8(12) . .
C15 N1 C13 C14 -1.1(10) . .
Cd2 N1 C13 C14 -161.4(6) . .
C15 N2 C14 C13 -0.5(11) . .
C16 N2 C14 C13 -178.3(8) . .
N1 C13 C14 N2 1.0(11) . .
C13 N1 C15 N2 0.8(10) . .
Cd2 N1 C15 N2 160.5(6) . .
C14 N2 C15 N1 -0.2(11) . .
C16 N2 C15 N1 177.7(7) . .
C15 N2 C16 C17 115.1(10) . .
C14 N2 C16 C17 -67.5(13) . .
N2 C16 C17 C22 -24.8(15) . .
N2 C16 C17 C18 157.5(10) . .
C22 C17 C18 C19 2.0(18) . .
C16 C17 C18 C19 179.8(11) . .
C17 C18 C19 C20 -2(2) . .
C18 C19 C20 C21 0(2) . .
C18 C19 C20 C23 178.4(11) . .
C19 C20 C21 C22 1.1(19) . .
C23 C20 C21 C22 -177.2(9) . .
C18 C17 C22 C21 -0.8(17) . .
C16 C17 C22 C21 -178.5(10) . .
C20 C21 C22 C17 -0.7(17) . .
C26 N4 C23 C20 135.7(9) . .
C24 N4 C23 C20 -42.9(13) . .
C19 C20 C23 N4 -65.0(14) . .
C21 C20 C23 N4 113.3(11) . .
C26 N4 C24 C25 0.0(12) . .
C23 N4 C24 C25 178.8(10) . .
N4 C24 C25 N3 2.7(13) . .
C26 N3 C25 C24 -4.5(12) . .
Cd2 N3 C25 C24 -175.4(7) 1_455 .
C25 N3 C26 N4 4.7(11) . .
Cd2 N3 C26 N4 175.3(6) 1_455 .
C24 N4 C26 N3 -3.0(11) . .
C23 N4 C26 N3 178.1(9) . .
